data_4077493
loop_
_publ_author_name
'Mosquera, Marta E. G.'
'Ruiz, Javier'
'Riera, V\'ictor'
'Garcia-Granda, Santiago'
'Salvad\'o, Miguel A.'

_publ_section_title
;
 Complexes of Ruthenium(II) with Unsymmetrical Diphosphines and
 Diphosphinomethanides. A Way to Synthesize Chiral Metallodiphosphines
;
_journal_issue 25
_journal_name_full Organometallics
_journal_page_first 5533
_journal_paper_doi 10.1021/om000097y
_journal_volume 19
_journal_year 2000
_chemical_formula_sum 'C42 H67 Cl3 N4 O4 P2 Ru'
_chemical_formula_weight 961.36
_chemical_name_systematic
;
 ?
;
_space_group_IT_number 19
_symmetry_cell_setting orthorhombic
_symmetry_space_group_name_Hall 'P 2ac 2ab'
_symmetry_space_group_name_H-M 'P 21 21 21'
_atom_sites_solution_hydrogens geom
_atom_sites_solution_primary direct
_atom_sites_solution_secondary difmap
_audit_creation_method SHELXL-97
_cell_angle_alpha 90.00
_cell_angle_beta 90.00
_cell_angle_gamma 90.00
_cell_formula_units_Z 4
_cell_length_a 12.762(14)
_cell_length_b 16.30(2)
_cell_length_c 24.71(9)
_cell_measurement_reflns_used 25
_cell_measurement_temperature 293(2)
_cell_measurement_theta_max 10
_cell_measurement_theta_min 5
_cell_volume 5140(2)
_computing_structure_refinement 'SHELXL-97 (Sheldrick, 1997)'
_computing_structure_solution 'SHELXS-97 (Sheldrick, 1990)'
_diffrn_ambient_temperature 293(2)
_diffrn_measured_fraction_theta_full 0.999
_diffrn_measured_fraction_theta_max 0.999
_diffrn_measurement_device_type 'Nonius CAD-4 single-crystal diffractometer'
_diffrn_measurement_method \w-2\q
_diffrn_radiation_monochromator graphite
_diffrn_radiation_source 'fine-focus sealed tube'
_diffrn_radiation_type MoK\a
_diffrn_radiation_wavelength 0.71073
_diffrn_reflns_av_R_equivalents 0.0000
_diffrn_reflns_av_sigmaI/netI 0.2181
_diffrn_reflns_limit_h_max 14
_diffrn_reflns_limit_h_min 0
_diffrn_reflns_limit_k_max 17
_diffrn_reflns_limit_k_min 0
_diffrn_reflns_limit_l_max 27
_diffrn_reflns_limit_l_min 0
_diffrn_reflns_number 3984
_diffrn_reflns_theta_full 22.97
_diffrn_reflns_theta_max 22.97
_diffrn_reflns_theta_min 1.50
_diffrn_standards_interval_time 60
_diffrn_standards_number 3
_exptl_absorpt_coefficient_mu 0.562
_exptl_absorpt_correction_T_max 1.00
_exptl_absorpt_correction_T_min 0.73
_exptl_absorpt_correction_type DIFABS
_exptl_crystal_colour yellow
_exptl_crystal_density_diffrn 1.242
_exptl_crystal_density_method 'not measured'
_exptl_crystal_description Prism
_exptl_crystal_F_000 2016
_exptl_crystal_size_max 0.30
_exptl_crystal_size_mid 0.26
_exptl_crystal_size_min 0.23
_refine_diff_density_max 0.695
_refine_diff_density_min -0.494
_refine_diff_density_rms 0.079
_refine_ls_abs_structure_details 'Flack H D (1983), Acta Cryst. A39, 876-881'
_refine_ls_abs_structure_Flack 0.00(7)
_refine_ls_extinction_method none
_refine_ls_goodness_of_fit_ref 1.090
_refine_ls_hydrogen_treatment mixed
_refine_ls_matrix_type full
_refine_ls_number_parameters 507
_refine_ls_number_reflns 3984
_refine_ls_number_restraints 0
_refine_ls_restrained_S_all 1.090
_refine_ls_R_factor_all 0.0856
_refine_ls_R_factor_gt 0.0495
_refine_ls_shift/su_max 0.008
_refine_ls_shift/su_mean 0.000
_refine_ls_structure_factor_coef Fsqd
_refine_ls_weighting_details 'w=1/[\s^2^(Fo^2^)+(0.0710P)^2^+3.7957P] where P=(Fo^2^+2Fc^2^)/3'
_refine_ls_weighting_scheme calc
_refine_ls_wR_factor_gt 0.1288
_refine_ls_wR_factor_ref 0.1335
_reflns_number_gt 3044
_reflns_number_total 3984
_reflns_threshold_expression >2sigma(I)
_cod_data_source_file om000097y.cif
_cod_data_source_block m230
_cod_depositor_comments
;
The following automatic conversions were performed:

'_refine_ls_weighting_scheme' value 'calc
w=1/[\s^2^(Fo^2^)+(0.0710P)^2^+3.7957P] where P=(Fo^2^+2Fc^2^)/3' was
changed to 'calc'. New tag '_refine_ls_weighting_details' was
created. The value of the new tag was set to
'w=1/[\s^2^(Fo^2^)+(0.0710P)^2^+3.7957P] where P=(Fo^2^+2Fc^2^)/3'.

Automatic conversion script
Id: cif_fix_values 3143 2015-03-26 13:38:13Z robertas 
;
_cod_original_cell_volume 5142(22)
_cod_database_code 4077493

loop_
_symmetry_equiv_pos_as_xyz
'x, y, z'
'x+1/2, -y+1/2, -z'
'-x, y+1/2, -z+1/2'
'-x+1/2, -y, z+1/2'

loop_
_atom_site_label
_atom_site_type_symbol
_atom_site_fract_x
_atom_site_fract_y
_atom_site_fract_z
_atom_site_U_iso_or_equiv
_atom_site_adp_type
_atom_site_occupancy
_atom_site_calc_flag
_atom_site_refinement_flags
Ru1 Ru 0.77796(6) 0.95181(4) 0.14345(3) 0.0334(2) Uani 1 d .
P1 P 0.6525(2) 0.85744(15) 0.17656(11) 0.0368(6) Uani 1 d .
P2 P 0.7961(2) 0.81483(15) 0.10246(11) 0.0401(6) Uani 1 d .
Cl1 Cl 0.4849(4) 0.0594(3) 0.40032(18) 0.1123(14) Uani 1 d .
Cl2 Cl 0.3182(6) 0.0383(4) 0.3270(3) 0.203(4) Uani 1 d .
Cl3 Cl 0.2715(2) 0.20016(19) 0.92719(12) 0.0604(7) Uani 1 d .
N1 N 0.9583(7) 1.0442(6) 0.0806(3) 0.044(2) Uani 1 d .
N2 N 0.9247(6) 0.9261(5) 0.2439(4) 0.046(2) Uani 1 d .
N3 N 0.6132(7) 1.0286(5) 0.0650(3) 0.044(2) Uani 1 d .
N4 N 0.7141(7) 1.1045(4) 0.2130(3) 0.045(2) Uani 1 d .
O1 O 0.2753(9) 0.2127(6) 0.9842(3) 0.094(3) Uani 1 d .
O2 O 0.3185(10) 0.2647(8) 0.9006(4) 0.136(5) Uani 1 d .
O3 O 0.1678(6) 0.1916(7) 0.9088(4) 0.094(3) Uani 1 d .
O4 O 0.3233(9) 0.1231(8) 0.9145(5) 0.130(4) Uani 1 d .
C1 C 0.8939(9) 1.0101(6) 0.1036(4) 0.038(2) Uani 1 d .
C2 C 0.8748(7) 0.9293(5) 0.2048(4) 0.037(2) Uani 1 d .
C3 C 0.6744(8) 0.9948(6) 0.0910(4) 0.038(2) Uani 1 d .
C4 C 0.7342(8) 1.0494(6) 0.1870(4) 0.042(2) Uani 1 d .
C5 C 1.0360(8) 1.0893(7) 0.0497(4) 0.047(3) Uani 1 d .
C6 C 0.9897(9) 0.9176(7) 0.2921(5) 0.056(3) Uani 1 d .
C7 C 0.5315(9) 1.0712(6) 0.0320(4) 0.048(3) Uani 1 d .
C8 C 0.6851(8) 1.1727(7) 0.2479(5) 0.053(3) Uani 1 d .
C9 C 0.6882(8) 0.7764(6) 0.1359(4) 0.041(2) Uani 1 d .
H9 H 0.657(8) 0.713(7) 0.135(4) 0.08(3) Uiso 1 d .
C10 C 0.9200(10) 0.7562(6) 0.1221(5) 0.055(3) Uani 1 d .
C11 C 0.6589(8) 0.8334(6) 0.2494(4) 0.042(3) Uani 1 d .
C12 C 0.6565(10) 0.8935(7) 0.2890(5) 0.060(3) Uani 1 d .
H12 H 0.6527 0.9483 0.2788 0.096(6) Uiso 1 d R
C13 C 0.6598(11) 0.8747(9) 0.3434(5) 0.076(4) Uani 1 d .
H13 H 0.6593 0.9162 0.3692 0.096(6) Uiso 1 d R
C14 C 0.6714(9) 0.7932(8) 0.3597(6) 0.071(4) Uani 1 d .
H14 H 0.6708 0.7796 0.3962 0.096(6) Uiso 1 d R
C15 C 0.6777(9) 0.7349(7) 0.3214(5) 0.058(3) Uani 1 d .
H15 H 0.6884 0.6809 0.3321 0.096(6) Uiso 1 d R
C16 C 0.6704(8) 0.7526(6) 0.2675(4) 0.047(3) Uani 1 d .
H16 H 0.6747 0.7104 0.2422 0.096(6) Uiso 1 d R
C20 C 0.7754(10) 0.7988(7) 0.0264(4) 0.051(3) Uani 1 d .
C21 C 0.5153(8) 0.8846(6) 0.1687(4) 0.041(3) Uani 1 d .
C22 C 0.4694(9) 0.9500(8) 0.1942(5) 0.073(4) Uani 1 d .
H22 H 0.5089 0.9812 0.2183 0.096(6) Uiso 1 d R
C23 C 0.3644(9) 0.9702(8) 0.1871(6) 0.076(4) Uani 1 d .
H23 H 0.3353 1.0158 0.2040 0.096(6) Uiso 1 d R
C24 C 0.3064(10) 0.9202(9) 0.1524(5) 0.075(4) Uani 1 d .
H24 H 0.2363 0.9331 0.1468 0.096(6) Uiso 1 d R
C25 C 0.3484(11) 0.8574(9) 0.1268(5) 0.072(4) Uani 1 d .
H25 H 0.3069 0.8239 0.1052 0.096(6) Uiso 1 d R
C26 C 0.4547(9) 0.8390(7) 0.1350(5) 0.057(3) Uani 1 d .
H26 H 0.4856 0.7961 0.1160 0.096(6) Uiso 1 d R
C30 C 0.3935(14) -0.0069(10) 0.3719(8) 0.133(7) Uani 1 d .
H301 H 0.4290 -0.0531 0.3553 0.096(6) Uiso 1 d R
H302 H 0.3489 -0.0280 0.4004 0.096(6) Uiso 1 d R
C51 C 1.0775(11) 1.1569(8) 0.0865(6) 0.078(4) Uani 1 d .
H511 H 1.1130 1.1329 0.1169 0.096(6) Uiso 1 d R
H512 H 1.0200 1.1897 0.0991 0.096(6) Uiso 1 d R
H513 H 1.1255 1.1907 0.0666 0.096(6) Uiso 1 d R
C52 C 1.1222(9) 1.0309(8) 0.0331(5) 0.069(4) Uani 1 d .
H521 H 1.1562 1.0099 0.0649 0.096(6) Uiso 1 d R
H522 H 1.1723 1.0597 0.0112 0.096(6) Uiso 1 d R
H523 H 1.0931 0.9862 0.0127 0.096(6) Uiso 1 d R
C53 C 0.9820(10) 1.1255(9) 0.0013(5) 0.078(4) Uani 1 d .
H531 H 0.9289 1.1628 0.0136 0.096(6) Uiso 1 d R
H532 H 0.9502 1.0826 -0.0197 0.096(6) Uiso 1 d R
H533 H 1.0318 1.1544 -0.0207 0.096(6) Uiso 1 d R
C61 C 0.9695(10) 0.8357(7) 0.3182(5) 0.076(4) Uani 1 d .
H611 H 0.9895 0.7927 0.2937 0.096(6) Uiso 1 d R
H612 H 0.8963 0.8308 0.3265 0.096(6) Uiso 1 d R
H613 H 1.0098 0.8312 0.3509 0.096(6) Uiso 1 d R
C62 C 1.1029(9) 0.9261(11) 0.2741(6) 0.109(6) Uani 1 d .
H621 H 1.1130 0.9789 0.2577 0.096(6) Uiso 1 d R
H622 H 1.1187 0.8839 0.2483 0.096(6) Uiso 1 d R
H623 H 1.1484 0.9208 0.3048 0.096(6) Uiso 1 d R
C63 C 0.9581(15) 0.9853(8) 0.3297(5) 0.108(6) Uani 1 d .
H631 H 0.9719 1.0373 0.3129 0.096(6) Uiso 1 d R
H632 H 0.9972 0.9814 0.3628 0.096(6) Uiso 1 d R
H633 H 0.8846 0.9807 0.3374 0.096(6) Uiso 1 d R
C71 C 0.4803(13) 1.1353(9) 0.0665(6) 0.099(6) Uani 1 d .
H711 H 0.5321 1.1738 0.0787 0.096(6) Uiso 1 d R
H712 H 0.4478 1.1097 0.0971 0.096(6) Uiso 1 d R
H713 H 0.4282 1.1636 0.0456 0.096(6) Uiso 1 d R
C72 C 0.4578(10) 1.0074(8) 0.0096(5) 0.077(4) Uani 1 d .
H721 H 0.4965 0.9697 -0.0125 0.096(6) Uiso 1 d R
H722 H 0.4047 1.0336 -0.0118 0.096(6) Uiso 1 d R
H723 H 0.4255 0.9782 0.0389 0.096(6) Uiso 1 d R
C73 C 0.5905(11) 1.1140(8) -0.0149(5) 0.077(4) Uani 1 d .
H731 H 0.6230 1.0731 -0.0373 0.096(6) Uiso 1 d R
H732 H 0.6431 1.1501 -0.0007 0.096(6) Uiso 1 d R
H733 H 0.5415 1.1450 -0.0362 0.096(6) Uiso 1 d R
C81B C 0.696(3) 1.1420(19) 0.3060(12) 0.101(10) Uiso 0.50 d P
H811B H 0.6356 1.1094 0.3151 0.096(6) Uiso 0.50 d PR
H812B H 0.7000 1.1881 0.3301 0.096(6) Uiso 0.50 d PR
H813B H 0.7579 1.1094 0.3093 0.096(6) Uiso 0.50 d PR
C81 C 0.589(2) 1.1433(17) 0.2813(12) 0.084(8) Uiso 0.50 d P
H811 H 0.5305 1.1340 0.2579 0.096(6) Uiso 0.50 d PR
H812 H 0.5717 1.1845 0.3075 0.096(6) Uiso 0.50 d PR
H813 H 0.6071 1.0933 0.2995 0.096(6) Uiso 0.50 d PR
C82 C 0.653(3) 1.2466(17) 0.2126(13) 0.092(9) Uiso 0.50 d P
H821 H 0.5970 1.2304 0.1888 0.096(6) Uiso 0.50 d PR
H822 H 0.7114 1.2652 0.1916 0.096(6) Uiso 0.50 d PR
H823 H 0.6289 1.2902 0.2356 0.096(6) Uiso 0.50 d PR
C82B C 0.587(3) 1.205(2) 0.2279(16) 0.123(13) Uiso 0.50 d P
H821B H 0.5594 1.1693 0.2003 0.096(6) Uiso 0.50 d PR
H822B H 0.5982 1.2584 0.2131 0.096(6) Uiso 0.50 d PR
H823B H 0.5370 1.2084 0.2571 0.096(6) Uiso 0.50 d PR
C83 C 0.774(3) 1.187(2) 0.2853(15) 0.125(12) Uiso 0.50 d P
H831 H 0.7682 1.1501 0.3154 0.096(6) Uiso 0.50 d PR
H832 H 0.7710 1.2427 0.2983 0.096(6) Uiso 0.50 d PR
H833 H 0.8390 1.1782 0.2670 0.096(6) Uiso 0.50 d PR
C83B C 0.770(2) 1.2352(16) 0.2428(12) 0.084(8) Uiso 0.50 d P
H831B H 0.7604 1.2658 0.2100 0.096(6) Uiso 0.50 d PR
H832B H 0.8365 1.2085 0.2423 0.096(6) Uiso 0.50 d PR
H833B H 0.7660 1.2718 0.2732 0.096(6) Uiso 0.50 d PR
C31 C 1.0158(8) 0.8128(8) 0.1144(5) 0.064(3) Uani 1 d .
H311 H 1.0044 0.8633 0.1335 0.096(6) Uiso 1 d R
H312 H 1.0248 0.8240 0.0765 0.096(6) Uiso 1 d R
H313 H 1.0776 0.7865 0.1282 0.096(6) Uiso 1 d R
C32 C 0.9099(8) 0.7324(6) 0.1811(4) 0.051(3) Uani 1 d .
H321 H 0.8986 0.7808 0.2024 0.096(6) Uiso 1 d R
H322 H 0.9731 0.7058 0.1927 0.096(6) Uiso 1 d R
H323 H 0.8517 0.6957 0.1856 0.096(6) Uiso 1 d R
C33 C 0.9379(10) 0.6762(7) 0.0915(5) 0.066(4) Uani 1 d .
H331 H 0.9445 0.6879 0.0536 0.096(6) Uiso 1 d R
H332 H 0.8797 0.6399 0.0972 0.096(6) Uiso 1 d R
H333 H 1.0010 0.6507 0.1043 0.096(6) Uiso 1 d R
C41 C 0.7391(10) 0.7108(6) 0.0146(4) 0.064(3) Uani 1 d .
H411 H 0.6778 0.6996 0.0359 0.096(6) Uiso 1 d R
H412 H 0.7934 0.6726 0.0241 0.096(6) Uiso 1 d R
H413 H 0.7226 0.7052 -0.0231 0.096(6) Uiso 1 d R
C42 C 0.8721(10) 0.8203(8) -0.0065(5) 0.074(4) Uani 1 d .
H421 H 0.9290 0.7855 0.0044 0.096(6) Uiso 1 d R
H422 H 0.8906 0.8766 -0.0001 0.096(6) Uiso 1 d R
H423 H 0.8581 0.8124 -0.0443 0.096(6) Uiso 1 d R
C43 C 0.6897(10) 0.8567(8) 0.0080(5) 0.069(4) Uani 1 d .
H431 H 0.6268 0.8456 0.0280 0.096(6) Uiso 1 d R
H432 H 0.6766 0.8487 -0.0299 0.096(6) Uiso 1 d R
H433 H 0.7109 0.9124 0.0141 0.096(6) Uiso 1 d R

loop_
_atom_site_aniso_label
_atom_site_aniso_U_11
_atom_site_aniso_U_22
_atom_site_aniso_U_33
_atom_site_aniso_U_23
_atom_site_aniso_U_13
_atom_site_aniso_U_12
Ru1 0.0342(4) 0.0325(4) 0.0336(4) 0.0009(4) 0.0005(4) 0.0003(4)
P1 0.0362(14) 0.0340(13) 0.0403(16) -0.0011(12) 0.0023(13) -0.0017(12)
P2 0.0406(15) 0.0378(13) 0.0419(15) -0.0020(12) 0.0047(13) 0.0016(12)
Cl1 0.120(3) 0.113(3) 0.104(3) 0.016(3) -0.017(3) -0.033(3)
Cl2 0.233(7) 0.141(5) 0.236(7) 0.047(5) -0.130(6) -0.085(5)
Cl3 0.0506(15) 0.0742(19) 0.0566(17) 0.0118(15) 0.0049(17) 0.0017(17)
N1 0.055(5) 0.047(5) 0.029(4) 0.001(5) -0.003(4) -0.006(5)
N2 0.037(5) 0.047(5) 0.053(6) 0.005(4) -0.008(5) 0.005(4)
N3 0.047(5) 0.046(5) 0.041(5) -0.003(4) 0.001(4) 0.000(4)
N4 0.057(5) 0.035(4) 0.043(5) -0.007(4) 0.010(5) -0.003(5)
O1 0.100(7) 0.119(8) 0.063(6) 0.002(5) 0.012(6) -0.012(7)
O2 0.170(12) 0.156(10) 0.082(7) 0.044(8) -0.012(8) -0.103(10)
O3 0.045(5) 0.123(8) 0.114(8) -0.004(7) -0.015(5) -0.008(5)
O4 0.127(9) 0.145(10) 0.116(9) -0.015(8) 0.021(8) 0.065(8)
C1 0.056(7) 0.033(5) 0.027(6) 0.001(5) 0.004(5) 0.001(5)
C2 0.027(5) 0.036(6) 0.048(6) -0.003(5) -0.003(5) 0.007(4)
C3 0.041(5) 0.032(5) 0.040(6) -0.001(5) -0.004(5) 0.013(5)
C4 0.056(6) 0.037(5) 0.034(5) -0.002(5) 0.004(5) 0.009(6)
C5 0.036(6) 0.056(7) 0.048(7) 0.005(6) 0.009(5) -0.011(5)
C6 0.051(7) 0.059(7) 0.057(7) 0.009(6) -0.017(6) -0.009(6)
C7 0.053(6) 0.045(7) 0.048(7) 0.003(5) -0.009(6) 0.013(5)
C8 0.048(7) 0.056(7) 0.056(7) 0.000(6) 0.004(6) 0.009(5)
C9 0.056(6) 0.031(5) 0.036(6) -0.005(5) 0.002(5) -0.005(4)
C10 0.069(8) 0.036(6) 0.059(7) -0.007(5) 0.000(6) 0.009(6)
C11 0.038(6) 0.048(6) 0.039(6) 0.001(5) 0.001(5) -0.001(5)
C12 0.081(9) 0.053(7) 0.047(7) 0.007(6) 0.015(7) 0.002(6)
C13 0.097(10) 0.084(10) 0.047(8) -0.001(7) 0.009(7) 0.005(8)
C14 0.069(8) 0.089(10) 0.056(8) 0.029(9) 0.003(7) -0.006(7)
C15 0.058(7) 0.055(7) 0.060(8) 0.023(7) 0.011(6) -0.001(6)
C16 0.047(6) 0.048(7) 0.046(7) 0.009(5) 0.002(5) 0.005(5)
C20 0.055(6) 0.066(7) 0.032(5) -0.010(5) 0.010(6) 0.001(7)
C21 0.053(6) 0.029(5) 0.041(6) 0.009(5) -0.005(5) -0.010(5)
C22 0.070(8) 0.054(7) 0.094(10) -0.026(8) -0.004(7) -0.003(8)
C23 0.033(6) 0.066(8) 0.127(12) -0.001(9) 0.018(8) 0.030(6)
C24 0.051(8) 0.103(10) 0.071(9) 0.037(8) -0.001(7) -0.007(7)
C25 0.072(9) 0.090(9) 0.053(8) 0.004(7) -0.006(7) 0.004(8)
C26 0.053(6) 0.066(7) 0.053(8) 0.013(7) 0.000(6) 0.004(6)
C30 0.124(14) 0.092(11) 0.18(2) 0.029(13) -0.030(15) -0.037(11)
C51 0.076(9) 0.071(8) 0.087(11) -0.008(8) 0.019(8) -0.035(7)
C52 0.052(7) 0.083(10) 0.073(8) 0.031(8) 0.016(6) 0.006(7)
C53 0.073(9) 0.080(10) 0.080(10) 0.022(8) 0.027(8) 0.016(8)
C61 0.067(8) 0.077(9) 0.084(10) 0.027(8) -0.035(8) -0.013(7)
C62 0.057(8) 0.167(17) 0.102(11) 0.044(12) -0.034(8) -0.045(10)
C63 0.183(17) 0.065(9) 0.074(10) -0.015(8) -0.061(11) 0.015(10)
C71 0.131(13) 0.100(11) 0.066(9) -0.027(9) -0.030(9) 0.063(11)
C72 0.071(9) 0.071(9) 0.088(10) 0.020(8) -0.020(8) -0.015(7)
C73 0.094(10) 0.084(10) 0.051(8) 0.034(7) -0.015(8) 0.005(8)
C31 0.037(6) 0.080(9) 0.073(9) 0.007(7) 0.004(6) -0.017(6)
C32 0.043(6) 0.041(6) 0.068(8) 0.000(6) -0.012(6) -0.001(5)
C33 0.070(8) 0.055(7) 0.074(9) -0.007(6) 0.005(7) 0.022(6)
C41 0.086(9) 0.059(7) 0.048(7) -0.012(6) 0.005(7) -0.009(7)
C42 0.081(9) 0.074(9) 0.066(9) -0.014(7) 0.006(8) -0.010(8)
C43 0.084(9) 0.079(9) 0.044(7) -0.013(7) -0.012(7) 0.023(7)

loop_
_atom_type_symbol
_atom_type_description
_atom_type_scat_dispersion_real
_atom_type_scat_dispersion_imag
_atom_type_scat_source
C C 0.0033 0.0016 'International Tables Vol C Tables 4.2.6.8 and 6.1.1.4'
H H 0.0000 0.0000 'International Tables Vol C Tables 4.2.6.8 and 6.1.1.4'
Cl Cl 0.1484 0.1585 'International Tables Vol C Tables 4.2.6.8 and 6.1.1.4'
N N 0.0061 0.0033 'International Tables Vol C Tables 4.2.6.8 and 6.1.1.4'
O O 0.0106 0.0060 'International Tables Vol C Tables 4.2.6.8 and 6.1.1.4'
P P 0.1023 0.0942 'International Tables Vol C Tables 4.2.6.8 and 6.1.1.4'
Ru Ru -1.2594 0.8363 'International Tables Vol C Tables 4.2.6.8 and 6.1.1.4'

loop_
_geom_angle_atom_site_label_1
_geom_angle_atom_site_label_2
_geom_angle_atom_site_label_3
_geom_angle
C3 Ru1 C2 168.2(4)
C3 Ru1 C4 83.3(4)
C2 Ru1 C4 84.9(4)
C3 Ru1 C1 90.2(4)
C2 Ru1 C1 90.2(4)
C4 Ru1 C1 95.3(4)
C3 Ru1 P1 90.3(3)
C2 Ru1 P1 92.1(3)
C4 Ru1 P1 98.2(3)
C1 Ru1 P1 166.5(3)
C3 Ru1 P2 96.6(3)
C2 Ru1 P2 95.0(3)
C4 Ru1 P2 165.6(3)
C1 Ru1 P2 99.1(3)
P1 Ru1 P2 67.44(14)
C9 P1 C21 112.3(5)
C9 P1 C11 113.3(5)
C21 P1 C11 101.4(5)
C9 P1 Ru1 96.8(4)
C21 P1 Ru1 117.2(3)
C11 P1 Ru1 116.5(3)
C9 P1 P2 38.9(3)
C21 P1 P2 130.5(4)
C11 P1 P2 125.6(4)
Ru1 P1 P2 58.01(11)
C9 P2 C10 111.0(5)
C9 P2 C20 108.0(5)
C10 P2 C20 107.2(5)
C9 P2 Ru1 93.3(3)
C10 P2 Ru1 115.3(4)
C20 P2 Ru1 120.9(4)
C9 P2 P1 38.9(3)
C10 P2 P1 121.4(4)
C20 P2 P1 127.6(4)
Ru1 P2 P1 54.55(9)
O2 Cl3 O3 109.3(8)
O2 Cl3 O1 110.3(7)
O3 Cl3 O1 111.5(7)
O2 Cl3 O4 111.0(8)
O3 Cl3 O4 105.8(8)
O1 Cl3 O4 108.8(7)
C1 N1 C5 177.1(10)
C2 N2 C6 176.8(10)
C3 N3 C7 178.5(10)
C4 N4 C8 177.2(10)
N1 C1 Ru1 178.7(9)
N2 C2 Ru1 170.1(8)
N3 C3 Ru1 171.0(9)
N4 C4 Ru1 176.6(10)
N1 C5 C53 107.8(9)
N1 C5 C52 108.6(9)
C53 C5 C52 111.5(10)
N1 C5 C51 106.8(9)
C53 C5 C51 110.6(11)
C52 C5 C51 111.4(10)
N2 C6 C63 106.5(10)
N2 C6 C61 109.6(9)
C63 C6 C61 110.0(11)
N2 C6 C62 107.1(10)
C63 C6 C62 111.8(13)
C61 C6 C62 111.6(11)
N3 C7 C71 108.5(9)
N3 C7 C72 108.3(9)
C71 C7 C72 114.7(11)
N3 C7 C73 106.2(9)
C71 C7 C73 108.9(11)
C72 C7 C73 109.9(10)
C82B C8 N4 107.2(18)
C82B C8 C83 145(2)
N4 C8 C83 107.4(16)
C82B C8 C83B 111(2)
N4 C8 C83B 106.8(13)
C83 C8 C83B 52.4(16)
C82B C8 C81B 121(2)
N4 C8 C81B 106.6(14)
C83 C8 C81B 52.9(17)
C83B C8 C81B 103.9(18)
C82B C8 C82 45.0(17)
N4 C8 C82 109.2(14)
C83 C8 C82 116(2)
C83B C8 C82 67.1(16)
C81B C8 C82 144.1(18)
C82B C8 C81 66.9(18)
N4 C8 C81 106.3(13)
C83 C8 C81 109(2)
C83B C8 C81 145.7(18)
C81B C8 C81 57.8(16)
C82 C8 C81 109.3(17)
P1 C9 P2 102.3(5)
P1 C9 H9 130(6)
P2 C9 H9 128(6)
C32 C10 C33 105.7(9)
C32 C10 C31 109.8(10)
C33 C10 C31 109.3(10)
C32 C10 P2 107.6(8)
C33 C10 P2 115.2(8)
C31 C10 P2 109.0(7)
C12 C11 C16 116.3(10)
C12 C11 P1 122.6(8)
C16 C11 P1 121.1(8)
C13 C12 C11 122.1(11)
C13 C12 H12 118.6
C11 C12 H12 119.3
C12 C13 C14 119.6(13)
C12 C13 H13 120.5
C14 C13 H13 119.7
C15 C14 C13 118.5(12)
C15 C14 H14 121.0
C13 C14 H14 120.3
C14 C15 C16 122.2(11)
C14 C15 H15 118.6
C16 C15 H15 119.2
C15 C16 C11 121.1(10)
C15 C16 H16 119.7
C11 C16 H16 119.2
C43 C20 C42 106.3(9)
C43 C20 C41 108.0(10)
C42 C20 C41 111.1(10)
C43 C20 P2 108.0(7)
C42 C20 P2 112.4(9)
C41 C20 P2 110.8(7)
C26 C21 C22 117.6(11)
C26 C21 P1 118.8(8)
C22 C21 P1 123.6(9)
C21 C22 C23 122.5(12)
C21 C22 H22 119.2
C23 C22 H22 118.3
C22 C23 C24 116.8(12)
C22 C23 H23 121.1
C24 C23 H23 122.1
C25 C24 C23 122.2(12)
C25 C24 H24 119.9
C23 C24 H24 117.9
C24 C25 C26 119.4(14)
C24 C25 H25 120.0
C26 C25 H25 120.5
C21 C26 C25 121.4(12)
C21 C26 H26 118.6
C25 C26 H26 119.9
Cl2 C30 Cl1 112.8(9)
Cl2 C30 H301 109.7
Cl1 C30 H301 109.8
Cl2 C30 H302 108.0
Cl1 C30 H302 108.7
H301 C30 H302 107.7
C5 C51 H511 109.7
C5 C51 H512 109.3
H511 C51 H512 109.5
C5 C51 H513 109.4
H511 C51 H513 109.5
H512 C51 H513 109.5
C5 C52 H521 109.4
C5 C52 H522 109.2
H521 C52 H522 109.5
C5 C52 H523 109.8
H521 C52 H523 109.5
H522 C52 H523 109.5
C5 C53 H531 108.8
C5 C53 H532 109.8
H531 C53 H532 109.5
C5 C53 H533 109.8
H531 C53 H533 109.5
H532 C53 H533 109.5
C6 C61 H611 109.5
C6 C61 H612 109.3
H611 C61 H612 109.5
C6 C61 H613 109.6
H611 C61 H613 109.5
H612 C61 H613 109.5
C6 C62 H621 109.5
C6 C62 H622 109.3
H621 C62 H622 109.5
C6 C62 H623 109.6
H621 C62 H623 109.5
H622 C62 H623 109.5
C6 C63 H631 109.5
C6 C63 H632 109.8
H631 C63 H632 109.5
C6 C63 H633 109.1
H631 C63 H633 109.5
H632 C63 H633 109.5
C7 C71 H711 109.6
C7 C71 H712 109.4
H711 C71 H712 109.5
C7 C71 H713 109.4
H711 C71 H713 109.5
H712 C71 H713 109.5
C7 C72 H721 109.2
C7 C72 H722 109.7
H721 C72 H722 109.5
C7 C72 H723 109.5
H721 C72 H723 109.5
H722 C72 H723 109.5
C7 C73 H731 109.2
C7 C73 H732 110.0
H731 C73 H732 109.5
C7 C73 H733 109.3
H731 C73 H733 109.5
H732 C73 H733 109.5
C8 C81B H811B 109.5
C8 C81B H812B 109.4
H811B C81B H812B 109.5
C8 C81B H813B 109.5
H811B C81B H813B 109.5
H812B C81B H813B 109.5
C8 C81B H813 90.5
H811B C81B H813 20.2
H812B C81B H813 124.4
H813B C81B H813 111.4
C8 C81B H831 105.4
H811B C81B H831 141.8
H812B C81B H831 71.8
H813B C81B H831 42.2
H813 C81B H831 152.4
C8 C81 H811B 97.5
C8 C81 H811 110.2
H811B C81 H811 138.9
C8 C81 H812 109.2
H811B C81 H812 88.1
H811 C81 H812 109.5
C8 C81 H813 109.0
H811B C81 H813 30.4
H811 C81 H813 109.5
H812 C81 H813 109.5
C8 C81 H823B 85.1
H811B C81 H823B 156.4
H811 C81 H823B 59.1
H812 C81 H823B 69.1
H813 C81 H823B 164.9
C8 C82 H821 109.2
C8 C82 H822 110.1
H821 C82 H822 109.5
C8 C82 H823 109.2
H821 C82 H823 109.5
H822 C82 H823 109.5
C8 C82 H822B 117.2
H821 C82 H822B 51.0
H822 C82 H822B 132.6
H823 C82 H822B 59.1
C8 C82 H831B 86.5
H821 C82 H831B 139.0
H822 C82 H831B 31.3
H823 C82 H831B 99.8
H822B C82 H831B 151.6
C8 C82B H811 88.2
C8 C82B H821 110.0
H811 C82B H821 141.9
C8 C82B H823 88.8
H811 C82B H823 142.8
H821 C82B H823 72.9
C8 C82B H821B 109.7
H811 C82B H821B 74.0
H821 C82B H821B 68.5
H823 C82B H821B 141.0
C8 C82B H822B 108.9
H811 C82B H822B 159.2
H821 C82B H822B 43.5
H823 C82B H822B 31.8
H821B C82B H822B 109.5
C8 C82B H823B 109.7
H811 C82B H823B 51.8
H821 C82B H823B 138.0
H823 C82B H823B 94.9
H821B C82B H823B 109.5
H822B C82B H823B 109.5
C8 C83 H812B 89.0
C8 C83 H813B 90.5
H812B C83 H813B 66.3
C8 C83 H831 109.0
H812B C83 H831 51.0
H813B C83 H831 25.9
C8 C83 H832 109.4
H812B C83 H832 73.3
H813B C83 H832 134.5
H831 C83 H832 109.5
C8 C83 H833 110.0
H812B C83 H833 157.5
H813B C83 H833 100.6
H831 C83 H833 109.5
H832 C83 H833 109.5
C8 C83 H832B 90.1
H812B C83 H832B 164.5
H813B C83 H832B 129.2
H831 C83 H832B 143.0
H832 C83 H832B 92.4
H833 C83 H832B 33.6
C8 C83 H833B 88.3
H812B C83 H833B 96.1
H813B C83 H833B 162.4
H831 C83 H833B 140.7
H832 C83 H833B 31.8
H833 C83 H833B 96.3
H832B C83 H833B 68.4
C8 C83B H822 86.4
C8 C83B H832 89.3
H822 C83B H832 142.6
C8 C83B H833 88.2
H822 C83B H833 148.5
H832 C83B H833 68.3
C8 C83B H831B 109.9
H822 C83B H831B 23.9
H832 C83B H831B 143.0
H833 C83B H831B 140.6
C8 C83B H832B 109.5
H822 C83B H832B 124.1
H832 C83B H832B 92.3
H833 C83B H832B 31.7
H831B C83B H832B 109.5
C8 C83B H833B 109.0
H822 C83B H833B 115.0
H832 C83B H833B 33.5
H833 C83B H833B 96.1
H831B C83B H833B 109.5
H832B C83B H833B 109.5
C10 C31 H311 109.4
C10 C31 H312 109.2
H311 C31 H312 109.5
C10 C31 H313 109.9
H311 C31 H313 109.5
H312 C31 H313 109.5
C10 C32 H321 109.3
C10 C32 H322 109.4
H321 C32 H322 109.5
C10 C32 H323 109.7
H321 C32 H323 109.5
H322 C32 H323 109.5
C10 C33 H331 109.1
C10 C33 H332 109.8
H331 C33 H332 109.5
C10 C33 H333 109.5
H331 C33 H333 109.5
H332 C33 H333 109.5
C20 C41 H411 108.6
C20 C41 H412 110.0
H411 C41 H412 109.5
C20 C41 H413 109.8
H411 C41 H413 109.5
H412 C41 H413 109.5
C20 C42 H421 109.1
C20 C42 H422 109.5
H421 C42 H422 109.5
C20 C42 H423 109.8
H421 C42 H423 109.5
H422 C42 H423 109.5
C20 C43 H431 109.2
C20 C43 H432 109.4
H431 C43 H432 109.5
C20 C43 H433 109.8
H431 C43 H433 109.5
H432 C43 H433 109.5

loop_
_geom_bond_atom_site_label_1
_geom_bond_atom_site_label_2
_geom_bond_distance
Ru1 C3 1.980(11)
Ru1 C2 1.989(11)
Ru1 C4 2.000(10)
Ru1 C1 2.015(12)
Ru1 P1 2.366(3)
Ru1 P2 2.463(4)
P1 C9 1.722(10)
P1 C21 1.817(11)
P1 C11 1.845(12)
P1 P2 2.682(6)
P2 C9 1.723(10)
P2 C10 1.910(12)
P2 C20 1.916(12)
Cl1 C30 1.739(16)
Cl2 C30 1.642(17)
Cl3 O2 1.378(10)
Cl3 O3 1.406(8)
Cl3 O1 1.423(10)
Cl3 O4 1.454(11)
N1 C1 1.144(12)
N1 C5 1.452(13)
N2 C2 1.160(12)
N2 C6 1.457(14)
N3 C3 1.151(11)
N3 C7 1.495(13)
N4 C4 1.134(11)
N4 C8 1.455(13)
C5 C53 1.500(16)
C5 C52 1.512(15)
C5 C51 1.524(16)
C6 C63 1.498(17)
C6 C61 1.506(15)
C6 C62 1.518(16)
C7 C71 1.499(15)
C7 C72 1.507(15)
C7 C73 1.548(16)
C8 C82B 1.45(4)
C8 C83 1.48(4)
C8 C83B 1.49(3)
C8 C81B 1.53(3)
C8 C82 1.54(3)
C8 C81 1.55(3)
C9 H9 1.10(11)
C10 C32 1.514(16)
C10 C33 1.524(14)
C10 C31 1.544(15)
C11 C12 1.384(15)
C11 C16 1.399(14)
C12 C13 1.379(16)
C12 H12 0.9299
C13 C14 1.396(17)
C13 H13 0.9299
C14 C15 1.343(17)
C14 H14 0.9300
C15 C16 1.366(16)
C15 H15 0.9301
C16 H16 0.9301
C20 C43 1.516(15)
C20 C42 1.519(16)
C20 C41 1.536(15)
C21 C26 1.359(15)
C21 C22 1.371(15)
C22 C23 1.391(15)
C22 H22 0.9301
C23 C24 1.395(18)
C23 H23 0.9300
C24 C25 1.316(18)
C24 H24 0.9300
C25 C26 1.403(17)
C25 H25 0.9301
C26 H26 0.9300
C30 H301 0.9702
C30 H302 0.9699
C51 H511 0.9600
C51 H512 0.9600
C51 H513 0.9599
C52 H521 0.9601
C52 H522 0.9600
C52 H523 0.9601
C53 H531 0.9600
C53 H532 0.9599
C53 H533 0.9600
C61 H611 0.9601
C61 H612 0.9600
C61 H613 0.9600
C62 H621 0.9599
C62 H622 0.9600
C62 H623 0.9601
C63 H631 0.9600
C63 H632 0.9600
C63 H633 0.9601
C71 H711 0.9600
C71 H712 0.9600
C71 H713 0.9601
C72 H721 0.9599
C72 H722 0.9599
C72 H723 0.9599
C73 H731 0.9599
C73 H732 0.9600
C73 H733 0.9601
C81B H811B 0.9600
C81B H812B 0.9601
C81B H813B 0.9599
C81B H813 1.3900
C81B H831 0.9636
C81 H811B 1.1647
C81 H811 0.9600
C81 H812 0.9601
C81 H813 0.9600
C81 H823B 1.3883
C82 H821 0.9600
C82 H822 0.9601
C82 H823 0.9600
C82 H822B 0.7220
C82 H831B 1.4116
C82B H811 1.5465
C82B H821 1.0622
C82B H823 1.5062
C82B H821B 0.9601
C82B H822B 0.9600
C82B H823B 0.9601
C83 H812B 1.4520
C83 H813B 1.4145
C83 H831 0.9601
C83 H832 0.9600
C83 H833 0.9601
C83 H832B 1.3755
C83 H833B 1.4144
C83B H822 1.5469
C83B H832 1.3773
C83B H833 1.4163
C83B H831B 0.9602
C83B H832B 0.9600
C83B H833B 0.9600
C31 H311 0.9600
C31 H312 0.9601
C31 H313 0.9599
C32 H321 0.9601
C32 H322 0.9600
C32 H323 0.9600
C33 H331 0.9600
C33 H332 0.9600
C33 H333 0.9600
C41 H411 0.9599
C41 H412 0.9600
C41 H413 0.9599
C42 H421 0.9599
C42 H422 0.9601
C42 H423 0.9601
C43 H431 0.9600
C43 H432 0.9599
C43 H433 0.9599

loop_
_geom_torsion_atom_site_label_1
_geom_torsion_atom_site_label_2
_geom_torsion_atom_site_label_3
_geom_torsion_atom_site_label_4
_geom_torsion
C3 Ru1 P1 C9 93.8(5)
C2 Ru1 P1 C9 -97.8(5)
C4 Ru1 P1 C9 177.1(5)
C1 Ru1 P1 C9 1.8(13)
P2 Ru1 P1 C9 -3.2(4)
C3 Ru1 P1 C21 -25.6(5)
C2 Ru1 P1 C21 142.8(5)
C4 Ru1 P1 C21 57.7(5)
C1 Ru1 P1 C21 -117.6(13)
P2 Ru1 P1 C21 -122.7(4)
C3 Ru1 P1 C11 -145.9(5)
C2 Ru1 P1 C11 22.5(4)
C4 Ru1 P1 C11 -62.6(5)
C1 Ru1 P1 C11 122.1(13)
P2 Ru1 P1 C11 117.0(4)
C3 Ru1 P1 P2 97.0(3)
C2 Ru1 P1 P2 -94.6(3)
C4 Ru1 P1 P2 -179.7(3)
C1 Ru1 P1 P2 5.0(12)
C3 Ru1 P2 C9 -84.3(5)
C2 Ru1 P2 C9 93.4(5)
C4 Ru1 P2 C9 4.6(12)
C1 Ru1 P2 C9 -175.6(5)
P1 Ru1 P2 C9 3.2(4)
C3 Ru1 P2 C10 160.6(5)
C2 Ru1 P2 C10 -21.6(5)
C4 Ru1 P2 C10 -110.5(12)
C1 Ru1 P2 C10 69.4(5)
P1 Ru1 P2 C10 -111.8(5)
C3 Ru1 P2 C20 29.0(6)
C2 Ru1 P2 C20 -153.2(5)
C4 Ru1 P2 C20 117.9(12)
C1 Ru1 P2 C20 -62.3(6)
P1 Ru1 P2 C20 116.6(5)
C3 Ru1 P2 P1 -87.5(4)
C2 Ru1 P2 P1 90.2(3)
C4 Ru1 P2 P1 1.4(11)
C1 Ru1 P2 P1 -178.8(3)
C21 P1 P2 C9 -74.8(7)
C11 P1 P2 C9 83.6(7)
Ru1 P1 P2 C9 -174.9(6)
C9 P1 P2 C10 -84.8(7)
C21 P1 P2 C10 -159.6(6)
C11 P1 P2 C10 -1.2(6)
Ru1 P1 P2 C10 100.3(4)
C9 P1 P2 C20 70.5(7)
C21 P1 P2 C20 -4.3(6)
C11 P1 P2 C20 154.1(6)
Ru1 P1 P2 C20 -104.4(4)
C9 P1 P2 Ru1 174.9(6)
C21 P1 P2 Ru1 100.1(4)
C11 P1 P2 Ru1 -101.5(4)
C5 N1 C1 Ru1 -15(55)
C3 Ru1 C1 N1 21(38)
C2 Ru1 C1 N1 -147(38)
C4 Ru1 C1 N1 -62(38)
P1 Ru1 C1 N1 113(38)
P2 Ru1 C1 N1 118(38)
C6 N2 C2 Ru1 173(14)
C3 Ru1 C2 N2 6(6)
C4 Ru1 C2 N2 2(5)
C1 Ru1 C2 N2 98(5)
P1 Ru1 C2 N2 -96(5)
P2 Ru1 C2 N2 -163(5)
C7 N3 C3 Ru1 -93(37)
C2 Ru1 C3 N3 3(7)
C4 Ru1 C3 N3 7(6)
C1 Ru1 C3 N3 -88(6)
P1 Ru1 C3 N3 105(6)
P2 Ru1 C3 N3 172(6)
C8 N4 C4 Ru1 -103(26)
C3 Ru1 C4 N4 -156(14)
C2 Ru1 C4 N4 23(14)
C1 Ru1 C4 N4 -66(14)
P1 Ru1 C4 N4 115(14)
P2 Ru1 C4 N4 113(14)
C1 N1 C5 C53 -11(20)
C1 N1 C5 C52 -132(20)
C1 N1 C5 C51 107(20)
C2 N2 C6 C63 -172(17)
C2 N2 C6 C61 -53(18)
C2 N2 C6 C62 69(18)
C3 N3 C7 C71 76(37)
C3 N3 C7 C72 -49(37)
C3 N3 C7 C73 -167(36)
C4 N4 C8 C82B -84(22)
C4 N4 C8 C83 102(22)
C4 N4 C8 C83B 157(22)
C4 N4 C8 C81B 47(22)
C4 N4 C8 C82 -132(22)
C4 N4 C8 C81 -14(22)
C21 P1 C9 P2 127.5(5)
C11 P1 C9 P2 -118.3(5)
Ru1 P1 C9 P2 4.4(5)
C10 P2 C9 P1 114.5(6)
C20 P2 C9 P1 -128.3(5)
Ru1 P2 C9 P1 -4.2(5)
C9 P2 C10 C32 -34.8(9)
C20 P2 C10 C32 -152.6(7)
Ru1 P2 C10 C32 69.6(8)
P1 P2 C10 C32 7.1(9)
C9 P2 C10 C33 82.8(10)
C20 P2 C10 C33 -35.0(10)
Ru1 P2 C10 C33 -172.8(7)
P1 P2 C10 C33 124.8(8)
C9 P2 C10 C31 -153.9(8)
C20 P2 C10 C31 88.3(9)
Ru1 P2 C10 C31 -49.5(9)
P1 P2 C10 C31 -111.9(8)
C9 P1 C11 C12 165.2(9)
C21 P1 C11 C12 -74.2(10)
Ru1 P1 C11 C12 54.2(10)
P2 P1 C11 C12 122.4(9)
C9 P1 C11 C16 -12.3(10)
C21 P1 C11 C16 108.3(9)
Ru1 P1 C11 C16 -123.3(8)
P2 P1 C11 C16 -55.1(10)
C16 C11 C12 C13 -3.3(18)
P1 C11 C12 C13 179.0(10)
C11 C12 C13 C14 3(2)
C12 C13 C14 C15 -1(2)
C13 C14 C15 C16 -1.7(19)
C14 C15 C16 C11 1.8(18)
C12 C11 C16 C15 0.7(16)
P1 C11 C16 C15 178.4(9)
C9 P2 C20 C43 70.5(9)
C10 P2 C20 C43 -169.9(8)
Ru1 P2 C20 C43 -34.9(9)
P1 P2 C20 C43 32.0(10)
C9 P2 C20 C42 -172.5(8)
C10 P2 C20 C42 -52.9(10)
Ru1 P2 C20 C42 82.1(9)
P1 P2 C20 C42 149.0(7)
C9 P2 C20 C41 -47.6(10)
C10 P2 C20 C41 72.1(10)
Ru1 P2 C20 C41 -153.0(7)
P1 P2 C20 C41 -86.0(9)
C9 P1 C21 C26 2.6(10)
C11 P1 C21 C26 -118.7(9)
Ru1 P1 C21 C26 113.4(8)
P2 P1 C21 C26 43.5(10)
C9 P1 C21 C22 -176.0(9)
C11 P1 C21 C22 62.7(10)
Ru1 P1 C21 C22 -65.2(11)
P2 P1 C21 C22 -135.1(9)
C26 C21 C22 C23 0.6(19)
P1 C21 C22 C23 179.2(10)
C21 C22 C23 C24 0(2)
C22 C23 C24 C25 -1(2)
C23 C24 C25 C26 1(2)
C22 C21 C26 C25 -0.7(17)
P1 C21 C26 C25 -179.4(9)
C24 C25 C26 C21 -0.1(19)
